data_2201556
loop_
_publ_author_name
'Chunlong, Chen'
'Chengyong, Su'
'Anwu, Xu'
'Huaxin, Zhang'
'Xiaolong, Feng'
'Beisheng, Kang'

_publ_section_title
;
 1,4-Bis(benzimidazol-2-yl)butane
;
_journal_issue 8
_journal_name_full 'Acta Crystallographica Section E'
_journal_page_first o916
_journal_page_last o917
_journal_paper_doi 10.1107/S1600536802012904
_journal_volume 58
_journal_year 2002
_chemical_formula_iupac 'C18 H18 N4'
_chemical_formula_moiety 'C18 H18 N4'
_chemical_formula_sum 'C18 H18 N4'
_chemical_formula_weight 290.36
_chemical_name_systematic
;
1,4-Bis(2-benzimidazolyl)butane
;
_space_group_IT_number 61
_symmetry_cell_setting orthorhombic
_symmetry_space_group_name_Hall '-P 2ac 2ab'
_symmetry_space_group_name_H-M 'P b c a'
_cell_angle_alpha 90
_cell_angle_beta 90
_cell_angle_gamma 90
_cell_formula_units_Z 4
_cell_length_a 8.793(5)
_cell_length_b 9.366(5)
_cell_length_c 17.881(10)
_cell_measurement_reflns_used 4154
_cell_measurement_temperature 293(2)
_cell_measurement_theta_max 27.24
_cell_measurement_theta_min 3.25
_cell_volume 1472.6(14)
_computing_cell_refinement SMART
_computing_data_collection 'SMART (Bruker,1998)'
_computing_data_reduction 'SAINT (Bruker, 1999)'
_computing_molecular_graphics 'SHELXTL (Bruker, 1998)'
_computing_publication_material SHELXTL
_computing_structure_refinement 'SHELXL97 (Sheldrick, 1997)'
_computing_structure_solution 'SHELXS97 (Sheldrick, 1997)'
_diffrn_measured_fraction_theta_full 0.978
_diffrn_measured_fraction_theta_max 0.978
_diffrn_measurement_device 'Bruker SMART CCD'
_diffrn_measurement_device_type 'Bruker SMART CCD'
_diffrn_measurement_method '\f and \w'
_diffrn_radiation_type MoK\a
_diffrn_radiation_wavelength 0.71073
_diffrn_reflns_av_R_equivalents 0.0191
_diffrn_reflns_limit_h_max 11
_diffrn_reflns_limit_h_min -9
_diffrn_reflns_limit_k_max 11
_diffrn_reflns_limit_k_min -11
_diffrn_reflns_limit_l_max 22
_diffrn_reflns_limit_l_min -16
_diffrn_reflns_number 7990
_diffrn_reflns_theta_full 27.24
_diffrn_reflns_theta_max 27.24
_diffrn_reflns_theta_min 3.25
_exptl_absorpt_coefficient_mu 0.081
_exptl_absorpt_correction_T_max 0.978
_exptl_absorpt_correction_T_min 0.897
_exptl_absorpt_correction_type empirical
_exptl_absorpt_process_details '(Blessing, 1995)'
_exptl_crystal_colour purple
_exptl_crystal_density_diffrn 1.31
_exptl_crystal_density_method 'not measured'
_exptl_crystal_description block
_exptl_crystal_F_000 616
_exptl_crystal_size_max 0.5
_exptl_crystal_size_mid 0.3
_exptl_crystal_size_min 0.27
_refine_diff_density_max 0.153
_refine_diff_density_min -0.17
_refine_ls_extinction_method none
_refine_ls_goodness_of_fit_ref 1.046
_refine_ls_hydrogen_treatment constr
_refine_ls_matrix_type full
_refine_ls_number_parameters 100
_refine_ls_number_reflns 1614
_refine_ls_number_restraints 0
_refine_ls_restrained_S_all 1.046
_refine_ls_R_factor_gt 0.0394
_refine_ls_shift/su_max 0
_refine_ls_structure_factor_coef Fsqd
_refine_ls_weighting_details 'calc w = 1/[\s^2^(Fo^2^)+(0.045P)^2^+0.5071P] where P = (Fo^2^+2Fc^2^)/3'
_refine_ls_weighting_scheme calc
_refine_ls_wR_factor_ref 0.106
_reflns_number_gt 1344
_reflns_number_total 1614
_reflns_threshold_expression I>2\s(I)
_cod_data_source_file ob6151.cif
_cod_data_source_block I
_cod_depositor_comments
;
The following automatic conversions were performed:
'_symmetry_cell_setting' value 'Orthorhombic' changed to 'orthorhombic'
according to '/home/saulius/struct/CIF-dictionaries/cif_core.dic'
dictionary named 'cif_core.dic' version 2.4.1 from 2010-06-29.

Automatic conversion script
Id: cif_fix_enum 1527 2010-12-29 10:47:43Z saulius 

The following automatic conversions were performed:

'_symmetry_cell_setting' value 'Orthorhombic' changed to
'orthorhombic' according to
/home/saulius/struct/CIF-dictionaries/cif_core.dic dictionary named
'cif_core.dic' version 2.4.1 from 2010-06-29.

Automatic conversion script
Id: cif_fix_values 1715 2011-07-08 13:25:40Z adriana 
;
_cod_database_code 2201556
_cod_database_fobs_code 2201556

loop_
_symmetry_equiv_pos_as_xyz
'x, y, z'
'-x+1/2, -y, z+1/2'
'-x, y+1/2, -z+1/2'
'x+1/2, -y+1/2, -z'
'-x, -y, -z'
'x-1/2, y, -z-1/2'
'x, -y-1/2, z-1/2'
'-x-1/2, y-1/2, z'

loop_
_atom_site_label
_atom_site_fract_x
_atom_site_fract_y
_atom_site_fract_z
_atom_site_U_iso_or_equiv
_atom_site_adp_type
_atom_site_calc_flag
_atom_site_refinement_flags
_atom_site_occupancy
_atom_site_disorder_assembly
_atom_site_disorder_group
_atom_site_type_symbol
N1 0.19151(12) 0.43457(11) 0.07042(6) 0.0369(3) Uani d . 1 . . N
H1A 0.241 0.3582 0.0594 0.044 Uiso calc R 1 . . H
N2 0.11986(12) 0.66223(11) 0.06746(6) 0.0366(3) Uani d . 1 . . N
C1 0.08017(14) 0.44761(13) 0.12406(7) 0.0343(3) Uani d . 1 . . C
C2 0.01507(16) 0.35052(14) 0.17258(8) 0.0432(3) Uani d . 1 . . C
H2B 0.0466 0.2558 0.174 0.052 Uiso calc R 1 . . H
C3 -0.09861(18) 0.40031(17) 0.21875(8) 0.0488(4) Uani d . 1 . . C
H3A -0.1444 0.338 0.2524 0.059 Uiso calc R 1 . . H
C4 -0.14626(18) 0.54169(16) 0.21612(8) 0.0494(4) Uani d . 1 . . C
H4A -0.2244 0.5716 0.2475 0.059 Uiso calc R 1 . . H
C5 -0.08006(16) 0.63847(15) 0.16802(8) 0.0436(3) Uani d . 1 . . C
H5A -0.112 0.7331 0.1668 0.052 Uiso calc R 1 . . H
C6 0.03555(14) 0.59065(13) 0.12148(7) 0.0342(3) Uani d . 1 . . C
C7 0.20861(14) 0.56470(13) 0.03810(7) 0.0344(3) Uani d . 1 . . C
C8 0.30912(15) 0.58992(15) -0.02747(8) 0.0407(3) Uani d . 1 . . C
H8A 0.3451 0.6877 -0.0257 0.049 Uiso calc R 1 . . H
H8B 0.2492 0.5794 -0.0727 0.049 Uiso calc R 1 . . H
C9 0.44584(15) 0.49136(14) -0.03266(7) 0.0391(3) Uani d . 1 . . C
H9A 0.5 0.5108 -0.0788 0.047 Uiso calc R 1 . . H
H9B 0.4108 0.3932 -0.0345 0.047 Uiso calc R 1 . . H

loop_
_atom_site_aniso_label
_atom_site_aniso_U_11
_atom_site_aniso_U_22
_atom_site_aniso_U_33
_atom_site_aniso_U_12
_atom_site_aniso_U_13
_atom_site_aniso_U_23
N1 0.0358(6) 0.0284(5) 0.0465(6) 0.0034(4) 0.0033(5) 0.0025(4)
N2 0.0355(6) 0.0303(5) 0.0439(6) 0.0016(4) 0.0019(5) 0.0027(4)
C1 0.0316(6) 0.0329(6) 0.0384(7) -0.0017(5) -0.0020(5) 0.0006(5)
C2 0.0463(8) 0.0359(7) 0.0475(8) -0.0037(6) -0.0014(6) 0.0073(6)
C3 0.0496(8) 0.0532(8) 0.0436(8) -0.0095(7) 0.0053(6) 0.0074(6)
C4 0.0469(8) 0.0572(9) 0.0441(8) -0.0003(7) 0.0101(6) -0.0031(7)
C5 0.0444(8) 0.0404(7) 0.0461(8) 0.0047(6) 0.0040(6) -0.0028(6)
C6 0.0335(6) 0.0325(6) 0.0367(7) -0.0011(5) -0.0020(5) 0.0004(5)
C7 0.0295(6) 0.0316(6) 0.0420(7) -0.0006(5) -0.0021(5) 0.0039(5)
C8 0.0369(7) 0.0413(7) 0.0438(7) 0.0011(6) 0.0028(5) 0.0068(6)
C9 0.0351(7) 0.0396(7) 0.0425(7) 0.0000(5) 0.0051(5) -0.0019(6)

loop_
_atom_type_symbol
_atom_type_description
_atom_type_scat_dispersion_real
_atom_type_scat_dispersion_imag
_atom_type_scat_source
C C 0.0033 0.0016 'International Tables Vol C Tables 4.2.6.8 and 6.1.1.4'
H H 0 0 'International Tables Vol C Tables 4.2.6.8 and 6.1.1.4'
N N 0.0061 0.0033 'International Tables Vol C Tables 4.2.6.8 and 6.1.1.4'

loop_
_geom_angle_atom_site_label_1
_geom_angle_atom_site_label_2
_geom_angle_atom_site_label_3
_geom_angle_site_symmetry_1
_geom_angle_site_symmetry_3
_geom_angle
_geom_angle_publ_flag
C1 N1 C7 . . 107.22(10) yes
C1 N1 H1A . . 126.4 ?
C7 N1 H1A . . 126.4 ?
C7 N2 C6 . . 105.04(11) yes
N1 C1 C6 . . 105.18(11) ?
N1 C1 C2 . . 132.41(12) ?
C6 C1 C2 . . 122.41(13) ?
C3 C2 C1 . . 117.02(13) ?
C3 C2 H2B . . 121.5 ?
C1 C2 H2B . . 121.5 ?
C2 C3 C4 . . 121.40(13) ?
C2 C3 H3A . . 119.3 ?
C4 C3 H3A . . 119.3 ?
C5 C4 C3 . . 121.36(14) ?
C5 C4 H4A . . 119.3 ?
C3 C4 H4A . . 119.3 ?
C6 C5 C4 . . 118.11(13) ?
C6 C5 H5A . . 120.9 ?
C4 C5 H5A . . 120.9 ?
C5 C6 C1 . . 119.70(12) ?
C5 C6 N2 . . 130.66(12) ?
C1 C6 N2 . . 109.62(11) ?
N2 C7 N1 . . 112.90(12) ?
N2 C7 C8 . . 123.96(12) ?
N1 C7 C8 . . 122.98(11) ?
C7 C8 C9 . . 114.96(11) ?
C7 C8 H8A . . 108.5 ?
C9 C8 H8A . . 108.5 ?
C7 C8 H8B . . 108.5 ?
C9 C8 H8B . . 108.5 ?
H8A C8 H8B . . 107.5 ?
C8 C9 C9 . 5_665 112.67(14) ?
C8 C9 H9A . . 109.1 ?
C9 C9 H9A 5_665 . 109.1 ?
C8 C9 H9B . . 109.1 ?
C9 C9 H9B 5_665 . 109.1 ?
H9A C9 H9B . . 107.8 ?

loop_
_geom_bond_atom_site_label_1
_geom_bond_atom_site_label_2
_geom_bond_site_symmetry_2
_geom_bond_distance
_geom_bond_publ_flag
N1 C1 . 1.3759(17) yes
N1 C7 . 1.3573(17) yes
N1 H1A . 0.86 ?
N2 C7 . 1.3112(17) yes
N2 C6 . 1.3900(16) yes
C1 C6 . 1.3968(19) yes
C1 C2 . 1.3811(18) yes
C2 C3 . 1.378(2) yes
C2 H2B . 0.93 ?
C3 C4 . 1.390(2) yes
C3 H3A . 0.93 ?
C4 C5 . 1.378(2) yes
C4 H4A . 0.93 ?
C5 C6 . 1.3880(19) yes
C5 H5A . 0.93 ?
C7 C8 . 1.4871(19) yes
C8 C9 . 1.5185(19) yes
C8 H8A . 0.97 ?
C8 H8B . 0.97 ?
C9 C9 5_665 1.516(3) yes
C9 H9A . 0.97 ?
C9 H9B . 0.97 ?

loop_
_geom_hbond_atom_site_label_D
_geom_hbond_atom_site_label_H
_geom_hbond_atom_site_label_A
_geom_hbond_site_symmetry_A
_geom_hbond_distance_DH
_geom_hbond_distance_HA
_geom_hbond_distance_DA
_geom_hbond_angle_DHA
N1 H1A N2 8_655 0.86 2.21 3.0431(19) 163

loop_
_geom_torsion_atom_site_label_1
_geom_torsion_atom_site_label_2
_geom_torsion_atom_site_label_3
_geom_torsion_atom_site_label_4
_geom_torsion_site_symmetry_4
_geom_torsion
C7 N1 C1 C6 . -0.54(14)
C7 N1 C1 C2 . 178.69(14)
N1 C1 C2 C3 . -178.50(14)
C6 C1 C2 C3 . 0.6(2)
C1 C2 C3 C4 . 0.5(2)
C2 C3 C4 C5 . -1.0(2)
C3 C4 C5 C6 . 0.5(2)
C4 C5 C6 C1 . 0.6(2)
C4 C5 C6 N2 . 178.86(13)
N1 C1 C6 C5 . 178.17(12)
C2 C1 C6 C5 . -1.2(2)
N1 C1 C6 N2 . -0.45(14)
C2 C1 C6 N2 . -179.77(12)
C7 N2 C6 C5 . -177.14(14)
C7 N2 C6 C1 . 1.28(14)
C6 N2 C7 N1 . -1.67(15)
C6 N2 C7 C8 . 173.90(12)
C1 N1 C7 N2 . 1.44(15)
C1 N1 C7 C8 . -174.19(11)
N2 C7 C8 C9 . 155.35(13)
N1 C7 C8 C9 . -29.51(18)
C7 C8 C9 C9 5_665 -63.00(19)
